data_7000121
loop_
_publ_author_name
'Sugimoto, Hideki'
'Tarumizu, Makoto'
'Tanaka, Koji'
'Miyake, Hiroyuki'
'Tsukube, Hiroshi'

_publ_section_title
;
 A new series of molybdenum-(IV), -(V), and -(VI) dithiolate compounds
 as active site models of molybdoenzymes: preparation, crystal
 structures, spectroscopic/electrochemical properties and reactivity in
 oxygen atom transfer.
;
_journal_issue 21
_journal_name_full 'Dalton transactions (Cambridge, England : 2003)'
_journal_page_first 3558
_journal_page_last 3565
_journal_paper_doi 10.1039/b503828f
_journal_year 2005
_chemical_formula_moiety 'C28 H44 Cl4 N2 Mo2 O5 S4 '
_chemical_formula_sum 'C28 H44 Cl4 Mo2 N2 O5 S4'
_chemical_formula_weight 950.60
_space_group_IT_number 14
_symmetry_cell_setting monoclinic
_symmetry_Int_Tables_number 14
_symmetry_space_group_name_Hall '-P 2yn'
_symmetry_space_group_name_H-M 'P 1 21/n 1'
_cell_angle_alpha 90
_cell_angle_beta 95.652(3)
_cell_angle_gamma 90
_cell_formula_units_Z 2
_cell_length_a 13.6909(8)
_cell_length_b 9.9329(5)
_cell_length_c 13.9284(8)
_cell_measurement_reflns_used 5674
_cell_measurement_temperature 123.1
_cell_measurement_theta_max 27.5
_cell_measurement_theta_min 4.0
_cell_volume 1884.92(18)
_computing_cell_refinement CrystalClear
_computing_data_collection CrystalClear
_computing_data_reduction CrystalStructure
_computing_publication_material 'CrystalStructure 3.6.0'
_computing_structure_refinement CRYSTALS
_computing_structure_solution 'DIRDIF99 (PATTY)'
_diffrn_detector_area_resol_mean 7.31
_diffrn_measured_fraction_theta_full 0.9884
_diffrn_measured_fraction_theta_max 0.9884
_diffrn_measurement_device_type 'Rigaku Mercury'
_diffrn_measurement_method \w
_diffrn_radiation_type 'Mo K\a'
_diffrn_radiation_wavelength 0.7107
_diffrn_reflns_av_R_equivalents 0.027
_diffrn_reflns_limit_h_max 14
_diffrn_reflns_limit_h_min -17
_diffrn_reflns_limit_k_max 12
_diffrn_reflns_limit_k_min -11
_diffrn_reflns_limit_l_max 18
_diffrn_reflns_limit_l_min -17
_diffrn_reflns_number 30314
_diffrn_reflns_theta_full 27.48
_diffrn_reflns_theta_max 27.48
_exptl_absorpt_coefficient_mu 1.207
_exptl_absorpt_correction_T_max 0.886
_exptl_absorpt_correction_T_min 0.755
_exptl_absorpt_correction_type multi-scan
_exptl_absorpt_process_details 'Jacobson, R. (1998) Private communication'
_exptl_crystal_colour red
_exptl_crystal_density_diffrn 1.675
_exptl_crystal_density_method 'not measured'
_exptl_crystal_description prism
_exptl_crystal_F_000 964.00
_exptl_crystal_size_max 0.20
_exptl_crystal_size_mid 0.10
_exptl_crystal_size_min 0.10
_refine_diff_density_max 1.84
_refine_diff_density_min -2.13
_refine_ls_extinction_method none
_refine_ls_goodness_of_fit_ref 1.017
_refine_ls_hydrogen_treatment refall
_refine_ls_number_parameters 227
_refine_ls_number_reflns 4272
_refine_ls_R_factor_gt 0.0270
_refine_ls_shift/su_max 0.0000
_refine_ls_structure_factor_coef Fsqd
_refine_ls_weighting_details 'w = 1/[0.0004Fo^2^ + 1.0000\s(Fo^2^)]/(4Fo^2^)'
_refine_ls_weighting_scheme calc
_refine_ls_wR_factor_ref 0.0720
_reflns_number_gt 3707
_reflns_number_total 4272
_reflns_threshold_expression F^2^>2.0\s(F^2^)
_cod_data_source_file b503828f.txt
_cod_data_source_block (Et4N)2[4]
_cod_original_cell_volume 1884.9(2)
_cod_original_formula_sum 'C28 H44 Cl4 N2 Mo2 O5 S4 '
_cod_database_code 7000121

loop_
_symmetry_equiv_pos_site_id
_symmetry_equiv_pos_as_xyz
1 +X,+Y,+Z
2 1/2-X,1/2+Y,1/2-Z
3 -X,-Y,-Z
4 1/2+X,1/2-Y,1/2+Z

loop_
_atom_site_label
_atom_site_type_symbol
_atom_site_fract_x
_atom_site_fract_y
_atom_site_fract_z
_atom_site_U_iso_or_equiv
_atom_site_adp_type
_atom_site_occupancy
_atom_site_symmetry_multiplicity
_atom_site_calc_flag
_atom_site_refinement_flags
_atom_site_disorder_assembly
_atom_site_disorder_group
Mo(1) Mo 0.042100(10) 0.04923(2) 0.12809(2) 0.01237(5) Uani 1.00 1 d . . .
Cl(1) Cl -0.07842(5) 0.14649(8) 0.48979(5) 0.0251(2) Uani 1.00 1 d . . .
Cl(2) Cl -0.28435(5) 0.38287(7) 0.10797(5) 0.0261(2) Uani 1.00 1 d . . .
S(1) S -0.00574(4) 0.05699(7) 0.29155(4) 0.0152(1) Uani 1.00 1 d . . .
S(2) S -0.11780(4) 0.16523(7) 0.09732(4) 0.0156(2) Uani 1.00 1 d . . .
O(1) O 0.12922(13) 0.1711(2) 0.12417(13) 0.0203(5) Uani 1.00 1 d . . .
O(2) O 0.1002(1) -0.0960(2) 0.1711(2) 0.0260(5) Uani 1.00 1 d . . .
O(3) O 0.0000 0.0000 0.0000 0.0303(8) Uani 1.00 2 d S . .
N(1) N 0.9167(2) 0.4693(2) 0.7528(2) 0.0157(5) Uani 1.00 1 d . . .
C(1) C -0.1034(2) 0.1707(3) 0.2949(2) 0.0146(6) Uani 1.00 1 d . . .
C(2) C -0.1520(2) 0.2204(3) 0.2084(2) 0.0147(6) Uani 1.00 1 d . . .
C(3) C -0.2284(2) 0.3126(3) 0.2139(2) 0.0184(6) Uani 1.00 1 d . . .
C(4) C -0.2601(2) 0.3511(3) 0.3013(2) 0.0225(7) Uani 1.00 1 d . . .
C(5) C -0.2143(2) 0.2989(3) 0.3864(2) 0.0223(7) Uani 1.00 1 d . . .
C(6) C -0.1362(2) 0.2107(3) 0.3821(2) 0.0180(6) Uani 1.00 1 d . . .
C(7) C 0.8224(2) 0.4118(3) 0.7853(2) 0.0178(6) Uani 1.00 1 d . . .
C(8) C 0.7738(2) 0.4975(3) 0.8572(2) 0.0287(8) Uani 1.00 1 d . . .
C(9) C 0.8978(2) 0.6022(3) 0.6990(2) 0.0243(7) Uani 1.00 1 d . . .
C(10) C 0.8325(2) 0.5928(3) 0.6046(2) 0.0289(8) Uani 1.00 1 d . . .
C(11) C 0.9562(2) 0.3639(3) 0.6878(2) 0.0202(7) Uani 1.00 1 d . . .
C(12) C 1.0511(2) 0.4022(3) 0.6478(2) 0.0308(8) Uani 1.00 1 d . . .
C(13) C 0.9910(2) 0.5002(3) 0.8378(2) 0.0226(7) Uani 1.00 1 d . . .
C(14) C 1.0217(2) 0.3808(3) 0.9017(2) 0.0318(8) Uani 1.00 1 d . . .
H(1) H -0.3131 0.4126 0.3022 0.028 Uiso 1.00 1 c R . .
H(2) H -0.2357 0.3232 0.4468 0.027 Uiso 1.00 1 c R . .
H(3) H 0.7769 0.3999 0.7299 0.021 Uiso 1.00 1 c R . .
H(4) H 0.8371 0.3269 0.8147 0.021 Uiso 1.00 1 c R . .
H(5) H 0.8174 0.5081 0.9141 0.035 Uiso 1.00 1 c R . .
H(6) H 0.7590 0.5833 0.8293 0.035 Uiso 1.00 1 c R . .
H(7) H 0.7149 0.4559 0.8730 0.035 Uiso 1.00 1 c R . .
H(8) H 0.8675 0.6620 0.7403 0.030 Uiso 1.00 1 c R . .
H(9) H 0.9593 0.6382 0.6855 0.030 Uiso 1.00 1 c R . .
H(10) H 0.8234 0.6798 0.5768 0.035 Uiso 1.00 1 c R . .
H(11) H 0.8626 0.5357 0.5614 0.035 Uiso 1.00 1 c R . .
H(12) H 0.7706 0.5564 0.6165 0.035 Uiso 1.00 1 c R . .
H(13) H 0.9675 0.2838 0.7245 0.024 Uiso 1.00 1 c R . .
H(14) H 0.9078 0.3474 0.6354 0.024 Uiso 1.00 1 c R . .
H(15) H 1.1005 0.4190 0.6992 0.038 Uiso 1.00 1 c R . .
H(16) H 1.0713 0.3306 0.6091 0.038 Uiso 1.00 1 c R . .
H(17) H 1.0407 0.4810 0.6096 0.038 Uiso 1.00 1 c R . .
H(18) H 1.0481 0.5361 0.8137 0.027 Uiso 1.00 1 c R . .
H(19) H 0.9633 0.5659 0.8766 0.027 Uiso 1.00 1 c R . .
H(20) H 0.9657 0.3454 0.9280 0.038 Uiso 1.00 1 c R . .
H(21) H 1.0491 0.3138 0.8637 0.038 Uiso 1.00 1 c R . .
H(22) H 1.0690 0.4076 0.9526 0.038 Uiso 1.00 1 c R . .

loop_
_atom_site_aniso_label
_atom_site_aniso_U_11
_atom_site_aniso_U_22
_atom_site_aniso_U_33
_atom_site_aniso_U_12
_atom_site_aniso_U_13
_atom_site_aniso_U_23
Mo(1) 0.01210(10) 0.01143(11) 0.01383(11) 0.00094(8) 0.00253(7) -0.00265(8)
Cl(1) 0.0299(4) 0.0312(4) 0.0142(3) -0.0012(3) 0.0011(3) -0.0057(3)
Cl(2) 0.0249(3) 0.0242(4) 0.0298(4) 0.0115(3) 0.0057(3) 0.0059(3)
S(1) 0.0154(3) 0.0163(3) 0.0142(3) 0.0019(2) 0.0022(2) 0.0005(2)
S(2) 0.0154(3) 0.0177(3) 0.0140(3) 0.0033(2) 0.0023(2) -0.0006(2)
O(1) 0.0170(9) 0.0198(10) 0.0248(10) -0.0027(7) 0.0051(7) -0.0013(8)
O(2) 0.0284(10) 0.0196(10) 0.0312(11) 0.0098(8) 0.0099(9) 0.0018(9)
O(3) 0.026(2) 0.043(2) 0.021(1) 0.011(1) 0.0005(12) -0.016(1)
N(1) 0.0181(10) 0.0131(11) 0.0160(10) -0.0043(8) 0.0016(8) -0.0035(8)
C(1) 0.0136(11) 0.0109(12) 0.0198(12) -0.0029(9) 0.0035(9) -0.0027(10)
C(2) 0.0146(11) 0.0124(12) 0.0177(12) -0.0025(10) 0.0050(9) -0.0021(10)
C(3) 0.0164(12) 0.0136(13) 0.0254(13) 0.0008(10) 0.0028(10) 0.0016(11)
C(4) 0.0185(12) 0.020(1) 0.031(2) 0.0040(11) 0.0100(11) -0.0030(12)
C(5) 0.0243(13) 0.021(1) 0.024(1) -0.0036(11) 0.0122(11) -0.0090(11)
C(6) 0.0201(12) 0.0168(13) 0.0171(12) -0.0047(10) 0.0024(10) -0.0039(10)
C(7) 0.0156(12) 0.018(1) 0.0194(12) -0.0047(10) 0.0019(10) 0.0000(10)
C(8) 0.025(1) 0.037(2) 0.025(2) -0.0053(13) 0.0084(12) -0.007(1)
C(9) 0.033(2) 0.014(1) 0.028(1) -0.0015(12) 0.0111(12) 0.0012(12)
C(10) 0.029(2) 0.030(2) 0.028(2) 0.0046(13) 0.0064(12) 0.0109(13)
C(11) 0.0238(13) 0.0154(13) 0.0213(13) 0.0008(11) 0.0015(11) -0.0066(11)
C(12) 0.029(2) 0.032(2) 0.033(2) 0.0003(13) 0.0119(13) -0.008(1)
C(13) 0.0189(13) 0.029(2) 0.0196(13) -0.0096(11) 0.0008(11) -0.0076(12)
C(14) 0.027(2) 0.044(2) 0.023(2) -0.003(1) -0.0047(12) -0.001(1)

loop_
_atom_type_symbol
_atom_type_description
_atom_type_scat_dispersion_real
_atom_type_scat_dispersion_imag
_atom_type_scat_source
C C 0.003 0.002
;
International Tables for Crystallography
(1992, Vol. C, Tables 4.2.6.8 and 6.1.1.4)
;
H H 0.000 0.000
;
International Tables for Crystallography
(1992, Vol. C, Table 6.1.1.4)
;
Cl Cl 0.148 0.159
;
International Tables for Crystallography
(1992, Vol. C, Tables 4.2.6.8 and 6.1.1.4)
;
Mo Mo -1.683 0.686
;
International Tables for Crystallography
(1992, Vol. C, Tables 4.2.6.8 and 6.1.1.4)
;
N N 0.006 0.003
;
International Tables for Crystallography
(1992, Vol. C, Tables 4.2.6.8 and 6.1.1.4)
;
O O 0.011 0.006
;
International Tables for Crystallography
(1992, Vol. C, Tables 4.2.6.8 and 6.1.1.4)
;
S S 0.125 0.123
;
International Tables for Crystallography
(1992, Vol. C, Tables 4.2.6.8 and 6.1.1.4)
;

loop_
_geom_angle_atom_site_label_1
_geom_angle_atom_site_label_2
_geom_angle_atom_site_label_3
_geom_angle
_geom_angle_publ_flag
_geom_angle_site_symmetry_1
_geom_angle_site_symmetry_2
_geom_angle_site_symmetry_3
S(2) Mo(1) S(1) 80.33(2) ? . . .
O(1) Mo(1) S(1) 105.16(6) ? . . .
O(2) Mo(1) S(1) 81.91(7) ? . . .
O(3) Mo(1) S(1) 144.01(2) ? . . .
Mo(1) S(1) C(1) 108.76(9) ? . . .
O(1) Mo(1) S(2) 105.90(7) ? . . .
O(2) Mo(1) S(2) 145.02(7) ? . . .
O(3) Mo(1) S(2) 76.93(1) ? . . .
Mo(1) S(2) C(2) 107.59(8) ? . . .
O(2) Mo(1) O(1) 107.72(9) ? . . .
O(3) Mo(1) O(1) 107.68(6) ? . . .
O(3) Mo(1) O(2) 101.48(7) ? . . .
Mo(1) O(3) Mo(1) 180.00(1) ? . . 55503
Cl(1) C(6) C(1) 119.1(2) ? . . .
Cl(1) C(6) C(5) 118.7(2) ? . . .
Cl(2) C(3) C(2) 119.0(2) ? . . .
Cl(2) C(3) C(4) 119.0(2) ? . . .
S(1) C(1) C(2) 120.0(2) ? . . .
S(1) C(1) C(6) 121.3(2) ? . . .
S(2) C(2) C(1) 120.2(2) ? . . .
S(2) C(2) C(3) 121.4(2) ? . . .
O(3) Mo(1) S(2) 76.93(1) ? . 55503 55503
O(3) Mo(1) O(1) 107.68(6) ? . 55503 55503
O(3) Mo(1) O(2) 101.48(7) ? . 55503 55503
N(1) C(7) C(8) 115.2(2) ? . . .
C(9) N(1) C(7) 111.3(2) ? . . .
C(11) N(1) C(7) 106.3(2) ? . . .
C(13) N(1) C(7) 111.6(2) ? . . .
N(1) C(9) C(10) 115.4(2) ? . . .
C(11) N(1) C(9) 110.9(2) ? . . .
C(13) N(1) C(9) 106.0(2) ? . . .
N(1) C(11) C(12) 114.6(2) ? . . .
C(13) N(1) C(11) 110.8(2) ? . . .
N(1) C(13) C(14) 115.2(2) ? . . .
C(6) C(1) C(2) 118.7(2) ? . . .
C(1) C(2) C(3) 118.4(2) ? . . .
C(1) C(6) C(5) 122.2(2) ? . . .
C(2) C(3) C(4) 122.0(2) ? . . .
C(3) C(4) C(5) 119.6(2) ? . . .
C(4) C(5) C(6) 119.0(3) ? . . .
N(1) C(7) H(3) 108.1969 ? . . .
N(1) C(7) H(4) 108.1129 ? . . .
N(1) C(9) H(8) 107.7438 ? . . .
N(1) C(9) H(9) 108.1273 ? . . .
N(1) C(11) H(13) 107.8201 ? . . .
N(1) C(11) H(14) 108.3339 ? . . .
N(1) C(13) H(18) 108.2385 ? . . .
N(1) C(13) H(19) 107.9956 ? . . .
C(3) C(4) H(1) 119.7116 ? . . .
C(4) C(5) H(2) 120.6328 ? . . .
H(1) C(4) C(5) 120.6974 ? . . .
H(2) C(5) C(6) 120.3405 ? . . .
H(3) C(7) C(8) 108.1401 ? . . .
H(4) C(7) C(8) 107.6176 ? . . .
C(7) C(8) H(5) 109.3711 ? . . .
C(7) C(8) H(6) 108.8193 ? . . .
C(7) C(8) H(7) 110.2198 ? . . .
H(4) C(7) H(3) 109.4614 ? . . .
H(6) C(8) H(5) 109.4743 ? . . .
H(7) C(8) H(5) 109.4650 ? . . .
H(7) C(8) H(6) 109.4747 ? . . .
H(8) C(9) C(10) 107.9839 ? . . .
H(9) C(9) C(10) 108.0827 ? . . .
C(9) C(10) H(10) 109.8087 ? . . .
C(9) C(10) H(11) 109.2555 ? . . .
C(9) C(10) H(12) 109.3449 ? . . .
H(9) C(9) H(8) 109.4575 ? . . .
H(11) C(10) H(10) 109.4774 ? . . .
H(12) C(10) H(10) 109.4705 ? . . .
H(12) C(10) H(11) 109.4697 ? . . .
H(13) C(11) C(12) 107.9179 ? . . .
H(14) C(11) C(12) 108.6537 ? . . .
C(11) C(12) H(15) 109.9060 ? . . .
C(11) C(12) H(16) 109.3502 ? . . .
C(11) C(12) H(17) 109.1576 ? . . .
H(14) C(11) H(13) 109.4613 ? . . .
H(16) C(12) H(15) 109.4690 ? . . .
H(17) C(12) H(15) 109.4704 ? . . .
H(17) C(12) H(16) 109.4733 ? . . .
H(18) C(13) C(14) 108.0473 ? . . .
H(19) C(13) C(14) 107.8173 ? . . .
C(13) C(14) H(20) 109.1550 ? . . .
C(13) C(14) H(21) 108.8866 ? . . .
C(13) C(14) H(22) 110.3613 ? . . .
H(19) C(13) H(18) 109.4622 ? . . .
H(21) C(14) H(20) 109.4767 ? . . .
H(22) C(14) H(20) 109.4669 ? . . .
H(22) C(14) H(21) 109.4771 ? . . .

loop_
_geom_bond_atom_site_label_1
_geom_bond_atom_site_label_2
_geom_bond_distance
_geom_bond_publ_flag
_geom_bond_site_symmetry_1
_geom_bond_site_symmetry_2
Mo(1) S(1) 2.4315(6) ? . .
Mo(1) S(2) 2.4737(6) ? . .
Mo(1) O(1) 1.704(2) ? . .
Mo(1) O(2) 1.726(2) ? . .
Mo(1) O(3) 1.8846(3) ? . .
Cl(1) C(6) 1.746(3) ? . .
Cl(2) C(3) 1.740(3) ? . .
S(1) C(1) 1.754(2) ? . .
S(2) C(2) 1.747(3) ? . .
O(3) Mo(1) 1.8846(3) ? . 55503
N(1) C(7) 1.521(3) ? . .
N(1) C(9) 1.528(3) ? . .
N(1) C(11) 1.518(3) ? . .
N(1) C(13) 1.514(3) ? . .
C(1) C(2) 1.408(3) ? . .
C(1) C(6) 1.395(4) ? . .
C(2) C(3) 1.399(4) ? . .
C(3) C(4) 1.385(4) ? . .
C(4) C(5) 1.386(4) ? . .
C(5) C(6) 1.387(4) ? . .
C(7) C(8) 1.517(4) ? . .
C(9) C(10) 1.518(4) ? . .
C(11) C(12) 1.512(4) ? . .
C(13) C(14) 1.517(4) ? . .
C(4) H(1) 0.9500 ? . .
C(5) H(2) 0.9501 ? . .
C(7) H(3) 0.9499 ? . .
C(7) H(4) 0.9500 ? . .
C(8) H(5) 0.9500 ? . .
C(8) H(6) 0.9500 ? . .
C(8) H(7) 0.9500 ? . .
C(9) H(8) 0.9499 ? . .
C(9) H(9) 0.9500 ? . .
C(10) H(10) 0.9500 ? . .
C(10) H(11) 0.9500 ? . .
C(10) H(12) 0.9500 ? . .
C(11) H(13) 0.9500 ? . .
C(11) H(14) 0.9500 ? . .
C(12) H(15) 0.9500 ? . .
C(12) H(16) 0.9500 ? . .
C(12) H(17) 0.9499 ? . .
C(13) H(18) 0.9501 ? . .
C(13) H(19) 0.9500 ? . .
C(14) H(20) 0.9500 ? . .
C(14) H(21) 0.9500 ? . .
C(14) H(22) 0.9500 ? . .

loop_
_geom_contact_atom_site_label_1
_geom_contact_atom_site_label_2
_geom_contact_distance
_geom_contact_publ_flag
_geom_contact_site_symmetry_1
_geom_contact_site_symmetry_2
Mo(1) C(1) 3.425(3) ? . .
Mo(1) C(2) 3.433(2) ? . .
Cl(1) Cl(2) 3.426(1) ? . 44502
Cl(1) S(1) 3.1537(9) ? . .
Cl(1) C(1) 2.713(3) ? . .
Cl(1) C(5) 2.702(3) ? . .
Cl(1) C(11) 3.498(3) ? . 45501
Cl(2) Cl(1) 3.426(1) ? . 45502
Cl(2) S(2) 3.1562(9) ? . .
Cl(2) C(1) 3.574(3) ? . 45502
Cl(2) C(2) 2.710(2) ? . .
Cl(2) C(4) 2.698(3) ? . .
Cl(2) C(6) 3.440(3) ? . 45502
S(1) S(2) 3.1640(8) ? . .
S(1) O(1) 3.314(2) ? . .
S(1) O(2) 2.776(2) ? . .
S(1) C(2) 2.744(2) ? . .
S(1) C(6) 2.750(3) ? . .
S(2) O(1) 3.366(2) ? . .
S(2) O(3) 2.7500(6) ? . .
S(2) C(1) 2.740(3) ? . .
S(2) C(3) 2.749(3) ? . .
O(1) O(2) 2.770(3) ? . .
O(1) O(3) 2.899(2) ? . .
O(1) C(7) 3.397(3) ? . 45404
O(1) C(8) 3.550(4) ? . 66603
O(1) C(9) 3.384(3) ? . 66603
O(2) O(3) 2.797(2) ? . .
O(2) C(7) 3.348(3) ? . 65603
O(2) C(8) 3.480(3) ? . 45404
O(2) C(10) 3.398(4) ? . 45404
O(2) C(11) 3.441(3) ? . 65603
O(2) C(14) 3.389(4) ? . 65603
O(3) S(2) 2.7500(6) ? . 55503
O(3) O(1) 2.899(2) ? . 55503
O(3) O(2) 2.797(2) ? . 55503
N(1) C(8) 2.565(4) ? . .
N(1) C(10) 2.574(4) ? . .
N(1) C(12) 2.549(4) ? . .
N(1) C(14) 2.560(4) ? . .
C(1) Cl(2) 3.574(3) ? . 44502
C(1) C(3) 2.411(3) ? . .
C(1) C(4) 2.804(4) ? . .
C(1) C(5) 2.436(4) ? . .
C(2) C(4) 2.435(4) ? . .
C(2) C(5) 2.811(4) ? . .
C(2) C(6) 2.410(4) ? . .
C(3) C(5) 2.395(4) ? . .
C(3) C(6) 2.743(4) ? . .
C(4) C(6) 2.390(4) ? . .
C(6) Cl(2) 3.440(3) ? . 44502
C(7) O(1) 3.397(3) ? . 55504
C(7) O(2) 3.348(3) ? . 65603
C(7) C(9) 2.517(4) ? . .
C(7) C(10) 3.107(4) ? . .
C(7) C(11) 2.433(4) ? . .
C(7) C(13) 2.511(4) ? . .
C(7) C(14) 3.049(4) ? . .
C(8) O(1) 3.550(4) ? . 66603
C(8) O(2) 3.480(3) ? . 55504
C(8) C(9) 3.092(4) ? . .
C(8) C(13) 3.013(4) ? . .
C(8) C(14) 3.583(4) ? . .
C(9) O(1) 3.384(3) ? . 66603
C(9) C(11) 2.509(4) ? . .
C(9) C(12) 3.026(4) ? . .
C(9) C(13) 2.430(4) ? . .
C(10) O(2) 3.398(4) ? . 55504
C(10) C(11) 2.999(4) ? . .
C(10) C(12) 3.542(4) ? . .
C(11) Cl(1) 3.498(3) ? . 65501
C(11) O(2) 3.441(3) ? . 65603
C(11) C(13) 2.496(4) ? . .
C(11) C(14) 3.030(4) ? . .
C(12) C(13) 3.009(4) ? . .
C(14) O(2) 3.389(4) ? . 65603
Mo(1) H(3) 3.4210 ? . 45404
Mo(1) H(8) 3.5597 ? . 66603
Mo(1) H(12) 3.3193 ? . 45404
Cl(1) H(2) 2.7976 ? . .
Cl(1) H(7) 3.3810 ? . 54602
Cl(1) H(13) 3.5409 ? . 45501
Cl(1) H(14) 2.8651 ? . 45501
Cl(1) H(16) 3.1046 ? . 45501
Cl(2) H(1) 2.7881 ? . .
Cl(2) H(5) 3.3944 ? . 45401
Cl(2) H(7) 3.3511 ? . 45401
Cl(2) H(10) 3.2726 ? . 54502
Cl(2) H(16) 2.8995 ? . 35404
Cl(2) H(18) 3.4065 ? . 66603
S(1) H(1) 3.0454 ? . 44502
S(1) H(7) 3.1238 ? . 45404
S(1) H(8) 3.4259 ? . 66603
S(1) H(9) 3.1039 ? . 66603
S(1) H(13) 3.4358 ? . 65603
S(2) H(1) 3.0672 ? . 44502
S(2) H(10) 3.5330 ? . 54502
S(2) H(18) 3.3190 ? . 66603
S(2) H(19) 3.4044 ? . 66603
S(2) H(20) 3.2559 ? . 45401
O(1) H(2) 3.2282 ? . 55404
O(1) H(3) 2.4836 ? . 45404
O(1) H(5) 3.3240 ? . 66603
O(1) H(6) 2.9191 ? . 66603
O(1) H(8) 2.5094 ? . 66603
O(1) H(9) 3.5660 ? . 66603
O(1) H(12) 2.9845 ? . 45404
O(1) H(19) 2.9030 ? . 66603
O(1) H(22) 3.3945 ? . 45401
O(2) H(3) 3.1505 ? . 45404
O(2) H(4) 2.4504 ? . 65603
O(2) H(6) 2.9417 ? . 45404
O(2) H(7) 3.3829 ? . 45404
O(2) H(10) 3.5410 ? . 45404
O(2) H(12) 2.5543 ? . 45404
O(2) H(13) 2.5927 ? . 65603
O(2) H(20) 2.9339 ? . 65603
O(2) H(21) 2.9832 ? . 65603
O(3) H(20) 3.5920 ? . 45401
O(3) H(20) 3.5920 ? . 65603
N(1) H(3) 2.0294 ? . .
N(1) H(4) 2.0285 ? . .
N(1) H(5) 2.7644 ? . .
N(1) H(6) 2.7441 ? . .
N(1) H(7) 3.3702 ? . .
N(1) H(8) 2.0301 ? . .
N(1) H(9) 2.0346 ? . .
N(1) H(10) 3.3754 ? . .
N(1) H(11) 2.7747 ? . .
N(1) H(12) 2.7570 ? . .
N(1) H(13) 2.0225 ? . .
N(1) H(14) 2.0286 ? . .
N(1) H(15) 2.7405 ? . .
N(1) H(16) 3.3505 ? . .
N(1) H(17) 2.7474 ? . .
N(1) H(18) 2.0239 ? . .
N(1) H(19) 2.0210 ? . .
N(1) H(20) 2.7560 ? . .
N(1) H(21) 2.7404 ? . .
N(1) H(22) 3.3651 ? . .
C(1) H(1) 3.0664 ? . 44502
C(1) H(2) 3.2888 ? . .
C(1) H(9) 2.7317 ? . 66603
C(1) H(18) 3.4013 ? . 66603
C(2) H(1) 3.2852 ? . .
C(2) H(1) 3.0953 ? . 44502
C(2) H(9) 3.2167 ? . 66603
C(2) H(18) 2.8378 ? . 66603
C(3) H(1) 2.0315 ? . .
C(3) H(2) 3.2579 ? . .
C(3) H(15) 3.3505 ? . 66603
C(3) H(15) 3.2750 ? . 35404
C(3) H(16) 3.2988 ? . 35404
C(3) H(18) 2.9475 ? . 66603
C(4) H(2) 2.0410 ? . .
C(4) H(15) 3.1612 ? . 66603
C(4) H(15) 3.5112 ? . 35404
C(4) H(17) 3.5508 ? . 66603
C(4) H(21) 3.2726 ? . 35404
C(5) H(1) 2.0416 ? . .
C(5) H(11) 3.4753 ? . 45501
C(5) H(15) 3.4736 ? . 66603
C(5) H(17) 3.2251 ? . 66603
C(5) H(21) 3.4123 ? . 35404
C(6) H(1) 3.2548 ? . .
C(6) H(2) 2.0394 ? . .
C(6) H(9) 3.0754 ? . 66603
C(6) H(17) 3.3271 ? . 66603
C(7) H(5) 2.0395 ? . .
C(7) H(6) 2.0331 ? . .
C(7) H(7) 2.0493 ? . .
C(7) H(8) 2.6504 ? . .
C(7) H(8) 3.5865 ? . 64602
C(7) H(9) 3.3190 ? . .
C(7) H(11) 3.4468 ? . .
C(7) H(12) 2.7865 ? . .
C(7) H(13) 2.5724 ? . .
C(7) H(14) 2.5724 ? . .
C(7) H(18) 3.3153 ? . .
C(7) H(19) 2.6828 ? . .
C(7) H(20) 2.7321 ? . .
C(7) H(21) 3.3333 ? . .
C(8) H(3) 2.0251 ? . .
C(8) H(4) 2.0189 ? . .
C(8) H(8) 2.7161 ? . .
C(8) H(10) 3.5795 ? . 64602
C(8) H(12) 3.3992 ? . .
C(8) H(19) 2.6695 ? . .
C(8) H(20) 3.1061 ? . .
C(9) H(3) 2.6656 ? . .
C(9) H(4) 3.3211 ? . .
C(9) H(5) 3.4222 ? . .
C(9) H(6) 2.7607 ? . .
C(9) H(10) 2.0456 ? . .
C(9) H(11) 2.0392 ? . .
C(9) H(12) 2.0402 ? . .
C(9) H(13) 3.3131 ? . .
C(9) H(14) 2.6898 ? . .
C(9) H(15) 3.3184 ? . .
C(9) H(17) 2.7041 ? . .
C(9) H(18) 2.5635 ? . .
C(9) H(19) 2.5728 ? . .
C(10) H(2) 3.5309 ? . 65501
C(10) H(3) 2.7492 ? . .
C(10) H(4) 3.5463 ? . 65602
C(10) H(6) 3.3816 ? . .
C(10) H(8) 2.0242 ? . .
C(10) H(9) 2.0254 ? . .
C(10) H(14) 2.6651 ? . .
C(10) H(16) 3.4557 ? . 76603
C(10) H(17) 3.0541 ? . .
C(11) H(3) 2.6037 ? . .
C(11) H(4) 2.5459 ? . .
C(11) H(8) 3.3089 ? . .
C(11) H(9) 2.7251 ? . .
C(11) H(11) 2.6846 ? . .
C(11) H(12) 3.2555 ? . .
C(11) H(15) 2.0410 ? . .
C(11) H(16) 2.0346 ? . .
C(11) H(17) 2.0323 ? . .
C(11) H(18) 2.6737 ? . .
C(11) H(19) 3.3018 ? . .
C(11) H(20) 3.3398 ? . .
C(11) H(21) 2.6935 ? . .
C(12) H(9) 2.7351 ? . .
C(12) H(11) 3.0417 ? . .
C(12) H(11) 3.3093 ? . 76603
C(12) H(13) 2.0178 ? . .
C(12) H(14) 2.0265 ? . .
C(12) H(18) 2.6698 ? . .
C(12) H(21) 3.1353 ? . .
C(13) H(3) 3.3127 ? . .
C(13) H(4) 2.7155 ? . .
C(13) H(5) 2.6981 ? . .
C(13) H(6) 3.2726 ? . .
C(13) H(8) 2.6129 ? . .
C(13) H(9) 2.5261 ? . .
C(13) H(13) 2.6676 ? . .
C(13) H(14) 3.3036 ? . .
C(13) H(15) 2.6823 ? . .
C(13) H(17) 3.3216 ? . .
C(13) H(20) 2.0374 ? . .
C(13) H(21) 2.0343 ? . .
C(13) H(22) 2.0514 ? . .
C(14) H(4) 2.7459 ? . .
C(14) H(5) 3.0898 ? . .
C(14) H(13) 2.6846 ? . .
C(14) H(15) 3.1397 ? . .
C(14) H(18) 2.0245 ? . .
C(14) H(19) 2.0217 ? . .
H(1) S(1) 3.0454 ? . 45502
H(1) S(2) 3.0672 ? . 45502
H(1) C(1) 3.0664 ? . 45502
H(1) C(2) 3.0953 ? . 45502
H(2) O(1) 3.2282 ? . 45504
H(2) C(10) 3.5309 ? . 45501
H(3) Mo(1) 3.4210 ? . 55504
H(3) O(1) 2.4836 ? . 55504
H(3) O(2) 3.1505 ? . 55504
H(4) O(2) 2.4504 ? . 65603
H(4) C(10) 3.5463 ? . 64602
H(5) Cl(2) 3.3944 ? . 65601
H(5) O(1) 3.3240 ? . 66603
H(6) O(1) 2.9191 ? . 66603
H(6) O(2) 2.9417 ? . 55504
H(7) Cl(1) 3.3810 ? . 55602
H(7) Cl(2) 3.3511 ? . 65601
H(7) S(1) 3.1238 ? . 55504
H(7) O(2) 3.3829 ? . 55504
H(8) Mo(1) 3.5597 ? . 66603
H(8) S(1) 3.4259 ? . 66603
H(8) O(1) 2.5094 ? . 66603
H(8) C(7) 3.5865 ? . 65602
H(9) S(1) 3.1039 ? . 66603
H(9) O(1) 3.5660 ? . 66603
H(9) C(1) 2.7317 ? . 66603
H(9) C(2) 3.2167 ? . 66603
H(9) C(6) 3.0754 ? . 66603
H(10) Cl(2) 3.2726 ? . 55502
H(10) S(2) 3.5330 ? . 55502
H(10) O(2) 3.5410 ? . 55504
H(10) C(8) 3.5795 ? . 65602
H(11) C(5) 3.4753 ? . 65501
H(11) C(12) 3.3093 ? . 76603
H(12) Mo(1) 3.3193 ? . 55504
H(12) O(1) 2.9845 ? . 55504
H(12) O(2) 2.5543 ? . 55504
H(13) Cl(1) 3.5409 ? . 65501
H(13) S(1) 3.4358 ? . 65603
H(13) O(2) 2.5927 ? . 65603
H(14) Cl(1) 2.8651 ? . 65501
H(15) C(3) 3.3505 ? . 66603
H(15) C(3) 3.2750 ? . 65504
H(15) C(4) 3.1612 ? . 66603
H(15) C(4) 3.5112 ? . 65504
H(15) C(5) 3.4736 ? . 66603
H(16) Cl(1) 3.1046 ? . 65501
H(16) Cl(2) 2.8995 ? . 65504
H(16) C(3) 3.2988 ? . 65504
H(16) C(10) 3.4557 ? . 76603
H(17) C(4) 3.5508 ? . 66603
H(17) C(5) 3.2251 ? . 66603
H(17) C(6) 3.3271 ? . 66603
H(18) Cl(2) 3.4065 ? . 66603
H(18) S(2) 3.3190 ? . 66603
H(18) C(1) 3.4013 ? . 66603
H(18) C(2) 2.8378 ? . 66603
H(18) C(3) 2.9475 ? . 66603
H(19) S(2) 3.4044 ? . 66603
H(19) O(1) 2.9030 ? . 66603
H(20) S(2) 3.2559 ? . 65601
H(20) O(2) 2.9339 ? . 65603
H(20) O(3) 3.5920 ? . 65601
H(21) O(2) 2.9832 ? . 65603
H(21) C(4) 3.2726 ? . 65504
H(21) C(5) 3.4123 ? . 65504
H(22) O(1) 3.3945 ? . 65601

loop_
_geom_torsion_atom_site_label_1
_geom_torsion_atom_site_label_2
_geom_torsion_atom_site_label_3
_geom_torsion_atom_site_label_4
_geom_torsion
_geom_torsion_publ_flag
_geom_torsion_site_symmetry_1
_geom_torsion_site_symmetry_2
_geom_torsion_site_symmetry_3
_geom_torsion_site_symmetry_4
S(2) Mo(1) S(1) C(1) -14.18(9) ? . . . .
O(1) Mo(1) S(1) C(1) 89.82(9) ? . . . .
O(2) Mo(1) S(1) C(1) -163.92(9) ? . . . .
O(3) Mo(1) S(1) C(1) -65.5(1) ? . . . .
S(1) Mo(1) S(2) C(2) 14.88(9) ? . . . .
O(1) Mo(1) S(2) C(2) -88.26(9) ? . . . .
O(2) Mo(1) S(2) C(2) 75.4(1) ? . . . .
O(3) Mo(1) S(2) C(2) 166.79(9) ? . . . .
Mo(1) S(1) C(1) C(2) 11.5(2) ? . . . .
Mo(1) S(1) C(1) C(6) -170.3(2) ? . . . .
Mo(1) S(2) C(2) C(1) -14.1(2) ? . . . .
Mo(1) S(2) C(2) C(3) 166.9(2) ? . . . .
C(9) N(1) C(7) C(8) -63.2(3) ? . . . .
C(11) N(1) C(7) C(8) 175.9(2) ? . . . .
C(13) N(1) C(7) C(8) 55.0(3) ? . . . .
C(7) N(1) C(9) C(10) -64.3(3) ? . . . .
C(11) N(1) C(9) C(10) 53.9(3) ? . . . .
C(13) N(1) C(9) C(10) 174.2(2) ? . . . .
C(7) N(1) C(11) C(12) -179.8(2) ? . . . .
C(9) N(1) C(11) C(12) 59.1(3) ? . . . .
C(13) N(1) C(11) C(12) -58.4(3) ? . . . .
C(7) N(1) C(13) C(14) 59.2(3) ? . . . .
C(9) N(1) C(13) C(14) -179.4(2) ? . . . .
C(11) N(1) C(13) C(14) -59.1(3) ? . . . .
S(1) C(1) C(2) S(2) 1.9(3) ? . . . .
S(1) C(1) C(2) C(3) -179.0(2) ? . . . .
C(6) C(1) C(2) S(2) -176.3(2) ? . . . .
C(6) C(1) C(2) C(3) 2.8(4) ? . . . .
S(1) C(1) C(6) Cl(1) 0.2(3) ? . . . .
S(1) C(1) C(6) C(5) -179.0(2) ? . . . .
C(2) C(1) C(6) Cl(1) 178.4(2) ? . . . .
C(2) C(1) C(6) C(5) -0.8(4) ? . . . .
S(2) C(2) C(3) Cl(2) -4.8(3) ? . . . .
S(2) C(2) C(3) C(4) 176.1(2) ? . . . .
C(1) C(2) C(3) Cl(2) 176.1(2) ? . . . .
C(1) C(2) C(3) C(4) -3.0(4) ? . . . .
Cl(2) C(3) C(4) C(5) -178.1(2) ? . . . .
C(2) C(3) C(4) C(5) 1.0(4) ? . . . .
C(3) C(4) C(5) C(6) 1.2(4) ? . . . .
C(4) C(5) C(6) Cl(1) 179.5(2) ? . . . .
C(4) C(5) C(6) C(1) -1.2(4) ? . . . .
